data_7020925
loop_
_publ_author_name
'\<St\<epni\<cka, Petr'
'C\'isa\<rov\'a, Ivana'

_publ_section_title
;
 Selective borane reduction of phosphinoferrocene carbaldehydes to
 phosphinoalcohol--borane adducts. The coordination behaviour of
 1-(diphenylphosphino)- 1&#x2032;-(methoxymethyl)ferrocene, a new
 ferrocene O,P-hybrid donor prepared from such an adduct
;
_journal_issue 10
_journal_name_full 'Dalton Transactions'
_journal_page_first 3373
_journal_paper_doi 10.1039/c2dt32511j
_journal_volume 42
_journal_year 2013
_chemical_formula_moiety 'C48 H46 Cl2 Fe2 O2 P2 Pd'
_chemical_formula_sum 'C48 H46 Cl2 Fe2 O2 P2 Pd'
_chemical_formula_weight 1005.79
_chemical_name_systematic
;
?
;
_space_group_IT_number 14
_symmetry_cell_setting monoclinic
_symmetry_space_group_name_Hall '-P 2yn'
_symmetry_space_group_name_H-M 'P 1 21/n 1'
_atom_sites_solution_hydrogens geom
_atom_sites_solution_primary direct
_atom_sites_solution_secondary difmap
_audit_creation_method SHELXL-97
_cell_angle_alpha 90.00
_cell_angle_beta 98.4850(10)
_cell_angle_gamma 90.00
_cell_formula_units_Z 2
_cell_length_a 13.4772(3)
_cell_length_b 9.1167(2)
_cell_length_c 17.3793(4)
_cell_measurement_reflns_used 17048
_cell_measurement_temperature 150(2)
_cell_measurement_theta_max 27.48
_cell_measurement_theta_min 1.00
_cell_volume 2111.98(8)
_computing_cell_refinement 'HKL Scalepack (Otwinowski & Minor, 1997)'
_computing_data_collection 'Collect (Nonius BV, 1997-2000)'
_computing_data_reduction 'HKL Denzo and Scalepack (Otwinowski & Minor, 1997)'
_computing_molecular_graphics 'PLATON (Spek, 2001)'
_computing_publication_material 'PLATON (Spek, 2001)'
_computing_structure_refinement 'SHELXL-97 (Sheldrick, 1997)'
_computing_structure_solution 'SIR97 (Altomare et al., 1994)'
_diffrn_ambient_temperature 150(2)
_diffrn_detector_area_resol_mean 9.091
_diffrn_measured_fraction_theta_full 1.000
_diffrn_measured_fraction_theta_max 1.000
_diffrn_measurement_device_type KappaCCD
_diffrn_measurement_method '\w and \p scans to fill the Ewald sphere'
_diffrn_radiation_monochromator 'horizontally mounted graphite crystal'
_diffrn_radiation_source 'fine-focus sealed tube'
_diffrn_radiation_type MoK\a
_diffrn_radiation_wavelength 0.71073
_diffrn_reflns_av_R_equivalents 0.0455
_diffrn_reflns_av_sigmaI/netI 0.0363
_diffrn_reflns_limit_h_max 17
_diffrn_reflns_limit_h_min -17
_diffrn_reflns_limit_k_max 11
_diffrn_reflns_limit_k_min -11
_diffrn_reflns_limit_l_max 22
_diffrn_reflns_limit_l_min -22
_diffrn_reflns_number 29903
_diffrn_reflns_theta_full 27.49
_diffrn_reflns_theta_max 27.49
_diffrn_reflns_theta_min 1.79
_diffrn_standards_number 0
_exptl_absorpt_coefficient_mu 1.341
_exptl_absorpt_correction_T_max 0.905
_exptl_absorpt_correction_T_min 0.756
_exptl_absorpt_correction_type integration
_exptl_absorpt_process_details
;
Gaussian integration (Coppens, 1970)
;
_exptl_crystal_colour red
_exptl_crystal_density_diffrn 1.582
_exptl_crystal_density_method 'not measured'
_exptl_crystal_description prism
_exptl_crystal_F_000 1024
_exptl_crystal_size_max 0.25
_exptl_crystal_size_mid 0.10
_exptl_crystal_size_min 0.08
_refine_diff_density_max 1.020
_refine_diff_density_min -0.746
_refine_diff_density_rms 0.084
_refine_ls_extinction_method none
_refine_ls_goodness_of_fit_ref 1.073
_refine_ls_hydrogen_treatment constr
_refine_ls_matrix_type full
_refine_ls_number_parameters 264
_refine_ls_number_reflns 4854
_refine_ls_number_restraints 0
_refine_ls_restrained_S_all 1.073
_refine_ls_R_factor_all 0.0446
_refine_ls_R_factor_gt 0.0309
_refine_ls_shift/su_max 0.000
_refine_ls_shift/su_mean 0.000
_refine_ls_structure_factor_coef Fsqd
_refine_ls_weighting_details 'calc w=1/[\s^2^(Fo^2^)+(0.0406P)^2^+0.2840P] where P=(Fo^2^+2Fc^2^)/3'
_refine_ls_weighting_scheme calc
_refine_ls_wR_factor_gt 0.0723
_refine_ls_wR_factor_ref 0.0772
_reflns_number_gt 3943
_reflns_number_total 4854
_reflns_threshold_expression >2sigma(I)
_cod_data_source_file c2dt32511j.txt
_cod_data_source_block ps333b
_cod_original_sg_symbol_H-M P21/n
_cod_database_code 7020925

loop_
_symmetry_equiv_pos_as_xyz
'x, y, z'
'-x+1/2, y+1/2, -z+1/2'
'-x, -y, -z'
'x-1/2, -y-1/2, z-1/2'

loop_
_atom_site_label
_atom_site_type_symbol
_atom_site_fract_x
_atom_site_fract_y
_atom_site_fract_z
_atom_site_U_iso_or_equiv
_atom_site_adp_type
_atom_site_occupancy
_atom_site_symmetry_multiplicity
_atom_site_calc_flag
_atom_site_refinement_flags
Pd Pd 0.0000 0.0000 0.0000 0.01689(8) Uani 1 2 d S
Fe Fe 0.25608(2) 0.33186(3) 0.087311(17) 0.01964(9) Uani 1 1 d .
P P 0.15511(4) 0.05544(6) -0.03831(3) 0.01696(13) Uani 1 1 d .
O O 0.02529(13) 0.43086(19) 0.22857(9) 0.0342(4) Uani 1 1 d .
ClA Cl 0.0565(3) -0.2000(3) 0.06918(19) 0.0396(5) Uani 0.405(3) 1 d P
ClB Cl 0.05644(16) -0.2322(2) 0.03809(13) 0.0396(5) Uani 0.60 1 d P
C1 C 0.21470(16) 0.2315(2) -0.01702(12) 0.0193(4) Uani 1 1 d .
C2 C 0.32182(17) 0.2512(2) -0.00211(12) 0.0216(5) Uani 1 1 d .
H2 H 0.3698 0.1773 0.0009 0.026 Uiso 1 1 calc R
C3 C 0.34093(17) 0.4039(2) 0.00725(13) 0.0240(5) Uani 1 1 d .
H3 H 0.4040 0.4470 0.0178 0.029 Uiso 1 1 calc R
C4 C 0.24806(18) 0.4798(2) -0.00216(13) 0.0237(5) Uani 1 1 d .
H4 H 0.2397 0.5808 0.0007 0.028 Uiso 1 1 calc R
C5 C 0.17016(17) 0.3742(2) -0.01679(12) 0.0219(5) Uani 1 1 d .
H5 H 0.1018 0.3942 -0.0249 0.026 Uiso 1 1 calc R
C6 C 0.16787(18) 0.3729(2) 0.17030(12) 0.0243(5) Uani 1 1 d .
C7 C 0.19727(18) 0.2224(2) 0.17245(12) 0.0243(5) Uani 1 1 d .
H7 H 0.1540 0.1425 0.1656 0.029 Uiso 1 1 calc R
C8 C 0.30349(18) 0.2149(3) 0.18680(13) 0.0292(5) Uani 1 1 d .
H8 H 0.3419 0.1297 0.1906 0.035 Uiso 1 1 calc R
C9 C 0.34054(19) 0.3603(3) 0.19427(14) 0.0330(6) Uani 1 1 d .
H9 H 0.4078 0.3874 0.2041 0.040 Uiso 1 1 calc R
C10 C 0.2580(2) 0.4572(3) 0.18428(14) 0.0302(6) Uani 1 1 d .
H10 H 0.2618 0.5590 0.1864 0.036 Uiso 1 1 calc R
C11 C 0.06427(19) 0.4330(3) 0.15670(13) 0.0285(5) Uani 1 1 d .
H11A H 0.0651 0.5327 0.1373 0.034 Uiso 1 1 calc R
H11B H 0.0224 0.3740 0.1183 0.034 Uiso 1 1 calc R
C12 C 0.14254(16) 0.0399(2) -0.14395(12) 0.0200(5) Uani 1 1 d .
C13 C 0.09155(17) -0.0801(3) -0.17967(13) 0.0265(5) Uani 1 1 d .
H13 H 0.0610 -0.1464 -0.1499 0.032 Uiso 1 1 calc R
C14 C 0.08566(19) -0.1021(3) -0.25876(14) 0.0337(6) Uani 1 1 d .
H14 H 0.0514 -0.1828 -0.2821 0.040 Uiso 1 1 calc R
C15 C 0.1309(2) -0.0038(3) -0.30334(14) 0.0337(6) Uani 1 1 d .
H15 H 0.1277 -0.0191 -0.3565 0.040 Uiso 1 1 calc R
C16 C 0.18037(19) 0.1163(3) -0.26895(13) 0.0312(6) Uani 1 1 d .
H16 H 0.2097 0.1831 -0.2992 0.037 Uiso 1 1 calc R
C17 C 0.18716(17) 0.1391(2) -0.18910(13) 0.0242(5) Uani 1 1 d .
H17 H 0.2213 0.2203 -0.1661 0.029 Uiso 1 1 calc R
C18 C 0.25987(16) -0.0675(2) -0.00542(12) 0.0189(4) Uani 1 1 d .
C19 C 0.32367(16) -0.1182(2) -0.05622(13) 0.0227(5) Uani 1 1 d .
H19 H 0.3092 -0.0975 -0.1091 0.027 Uiso 1 1 calc R
C20 C 0.40830(17) -0.1991(2) -0.02806(14) 0.0273(5) Uani 1 1 d .
H20 H 0.4506 -0.2322 -0.0620 0.033 Uiso 1 1 calc R
C21 C 0.42996(17) -0.2305(2) 0.05044(14) 0.0269(5) Uani 1 1 d .
H21 H 0.4870 -0.2844 0.0692 0.032 Uiso 1 1 calc R
C22 C 0.36710(17) -0.1822(2) 0.10120(14) 0.0253(5) Uani 1 1 d .
H22 H 0.3819 -0.2036 0.1540 0.030 Uiso 1 1 calc R
C23 C 0.28210(17) -0.1019(2) 0.07338(12) 0.0221(5) Uani 1 1 d .
H23 H 0.2395 -0.0707 0.1076 0.027 Uiso 1 1 calc R
C24 C -0.0624(2) 0.5161(4) 0.2248(2) 0.0606(10) Uani 1 1 d .
H24A H -0.0478 0.6157 0.2125 0.091 Uiso 1 1 calc R
H24B H -0.0864 0.5131 0.2741 0.091 Uiso 1 1 calc R
H24C H -0.1129 0.4777 0.1852 0.091 Uiso 1 1 calc R

loop_
_atom_site_aniso_label
_atom_site_aniso_U_11
_atom_site_aniso_U_22
_atom_site_aniso_U_33
_atom_site_aniso_U_23
_atom_site_aniso_U_13
_atom_site_aniso_U_12
Pd 0.01772(13) 0.01639(13) 0.01701(13) 0.00183(9) 0.00399(9) 0.00015(9)
Fe 0.02298(18) 0.01957(17) 0.01667(17) -0.00082(12) 0.00394(13) -0.00192(12)
P 0.0178(3) 0.0178(3) 0.0157(3) 0.0009(2) 0.0038(2) 0.0000(2)
O 0.0351(10) 0.0427(10) 0.0280(9) 0.0061(8) 0.0153(8) 0.0118(8)
ClA 0.0235(4) 0.0164(9) 0.0789(16) 0.0138(7) 0.0074(10) 0.0029(5)
ClB 0.0235(4) 0.0164(9) 0.0789(16) 0.0138(7) 0.0074(10) 0.0029(5)
C1 0.0213(12) 0.0221(11) 0.0148(10) 0.0001(8) 0.0038(9) -0.0025(9)
C2 0.0223(12) 0.0211(11) 0.0224(11) -0.0037(9) 0.0067(9) -0.0024(9)
C3 0.0249(12) 0.0257(12) 0.0233(12) -0.0016(9) 0.0097(10) -0.0061(9)
C4 0.0342(14) 0.0182(11) 0.0197(12) 0.0020(9) 0.0069(10) -0.0013(9)
C5 0.0237(12) 0.0258(12) 0.0160(11) 0.0027(9) 0.0021(9) 0.0018(9)
C6 0.0304(13) 0.0274(12) 0.0165(11) 0.0005(9) 0.0082(9) 0.0019(10)
C7 0.0322(13) 0.0250(12) 0.0166(11) 0.0024(9) 0.0066(10) -0.0016(10)
C8 0.0338(14) 0.0344(13) 0.0189(11) 0.0040(10) 0.0020(10) 0.0054(11)
C9 0.0293(14) 0.0489(16) 0.0194(12) -0.0072(11) -0.0008(10) -0.0064(11)
C10 0.0439(16) 0.0278(12) 0.0203(12) -0.0095(10) 0.0095(11) -0.0076(11)
C11 0.0371(14) 0.0290(13) 0.0216(12) 0.0065(10) 0.0116(11) 0.0057(10)
C12 0.0193(11) 0.0214(11) 0.0192(11) -0.0008(9) 0.0021(9) 0.0038(8)
C13 0.0270(13) 0.0293(13) 0.0235(12) 0.0002(10) 0.0041(10) -0.0054(9)
C14 0.0352(15) 0.0368(14) 0.0275(13) -0.0093(11) -0.0007(11) -0.0022(11)
C15 0.0418(16) 0.0434(16) 0.0156(12) -0.0034(10) 0.0033(11) 0.0070(12)
C16 0.0379(15) 0.0347(13) 0.0226(12) 0.0070(10) 0.0094(11) 0.0044(11)
C17 0.0294(13) 0.0228(11) 0.0209(11) 0.0002(9) 0.0056(10) 0.0001(9)
C18 0.0189(11) 0.0164(10) 0.0213(11) -0.0018(8) 0.0027(9) -0.0023(8)
C19 0.0241(12) 0.0239(11) 0.0207(11) -0.0012(9) 0.0053(9) -0.0001(9)
C20 0.0204(12) 0.0304(12) 0.0322(13) -0.0046(10) 0.0076(10) 0.0027(10)
C21 0.0201(12) 0.0262(12) 0.0327(13) -0.0002(10) -0.0017(10) 0.0039(9)
C22 0.0250(13) 0.0261(12) 0.0227(12) 0.0016(9) -0.0035(10) -0.0021(9)
C23 0.0248(12) 0.0214(11) 0.0202(11) -0.0019(9) 0.0035(9) -0.0017(9)
C24 0.050(2) 0.084(3) 0.053(2) 0.0113(17) 0.0255(16) 0.0317(17)

loop_
_atom_type_symbol
_atom_type_description
_atom_type_scat_dispersion_real
_atom_type_scat_dispersion_imag
_atom_type_scat_source
C C 0.0033 0.0016 'International Tables Vol C Tables 4.2.6.8 and 6.1.1.4'
H H 0.0000 0.0000 'International Tables Vol C Tables 4.2.6.8 and 6.1.1.4'
Fe Fe 0.3463 0.8444 'International Tables Vol C Tables 4.2.6.8 and 6.1.1.4'
P P 0.1023 0.0942 'International Tables Vol C Tables 4.2.6.8 and 6.1.1.4'
Cl Cl 0.1484 0.1585 'International Tables Vol C Tables 4.2.6.8 and 6.1.1.4'
O O 0.0106 0.0060 'International Tables Vol C Tables 4.2.6.8 and 6.1.1.4'
Pd Pd -0.9988 1.0072 'International Tables Vol C Tables 4.2.6.8 and 6.1.1.4'

loop_
_exptl_crystal_face_index_h
_exptl_crystal_face_index_k
_exptl_crystal_face_index_l
_exptl_crystal_face_perp_dist
0 13 -1 0.120
0 -13 1 0.140
1 0 1 0.050
-1 0 -1 0.040
-1 0 1 0.070
1 0 -1 0.050
-1 -2 1 0.121

loop_
_geom_angle_atom_site_label_1
_geom_angle_atom_site_label_2
_geom_angle_atom_site_label_3
_geom_angle
_geom_angle_site_symmetry_1
_geom_angle_site_symmetry_3
ClA Pd ClA 180.00(15) . 3
ClA Pd ClB 15.39(8) . .
ClA Pd ClB 164.61(8) 3 .
ClA Pd ClB 164.61(8) . 3
ClA Pd ClB 15.39(8) 3 3
ClB Pd ClB 180.00(16) . 3
ClA Pd P 94.62(9) . .
ClA Pd P 85.38(9) 3 .
ClB Pd P 90.53(6) . .
ClB Pd P 89.47(6) 3 .
ClA Pd P 85.38(9) . 3
ClA Pd P 94.62(9) 3 3
ClB Pd P 89.47(6) . 3
ClB Pd P 90.53(6) 3 3
P Pd P 180.00(4) . 3
C10 Fe C1 163.76(10) . .
C10 Fe C6 41.11(9) . .
C1 Fe C6 127.06(9) . .
C10 Fe C5 124.50(10) . .
C1 Fe C5 41.23(8) . .
C6 Fe C5 106.25(9) . .
C10 Fe C3 116.45(9) . .
C1 Fe C3 69.12(9) . .
C6 Fe C3 150.59(9) . .
C5 Fe C3 68.57(9) . .
C10 Fe C2 151.84(10) . .
C1 Fe C2 41.43(9) . .
C6 Fe C2 166.62(9) . .
C5 Fe C2 69.19(9) . .
C3 Fe C2 40.84(8) . .
C10 Fe C7 68.44(9) . .
C1 Fe C7 109.98(9) . .
C6 Fe C7 41.01(9) . .
C5 Fe C7 120.43(9) . .
C3 Fe C7 166.24(9) . .
C2 Fe C7 129.51(9) . .
C10 Fe C9 40.43(10) . .
C1 Fe C9 155.32(9) . .
C6 Fe C9 68.77(10) . .
C5 Fe C9 161.75(9) . .
C3 Fe C9 106.65(10) . .
C2 Fe C9 119.49(10) . .
C7 Fe C9 68.10(10) . .
C10 Fe C4 104.59(10) . .
C1 Fe C4 69.08(8) . .
C6 Fe C4 116.48(9) . .
C5 Fe C4 40.67(9) . .
C3 Fe C4 40.64(9) . .
C2 Fe C4 68.83(9) . .
C7 Fe C4 152.87(9) . .
C9 Fe C4 124.43(10) . .
C10 Fe C8 68.23(10) . .
C1 Fe C8 121.84(9) . .
C6 Fe C8 68.90(9) . .
C5 Fe C8 155.92(9) . .
C3 Fe C8 127.39(10) . .
C2 Fe C8 109.81(9) . .
C7 Fe C8 40.56(9) . .
C9 Fe C8 40.42(10) . .
C4 Fe C8 163.07(10) . .
C1 P C12 104.32(10) . .
C1 P C18 100.42(10) . .
C12 P C18 102.71(10) . .
C1 P Pd 121.45(7) . .
C12 P Pd 108.38(7) . .
C18 P Pd 117.38(7) . .
C24 O C11 111.6(2) . .
ClB ClA Pd 87.7(5) . .
ClA ClB Pd 76.9(5) . .
C5 C1 C2 107.18(18) . .
C5 C1 P 129.25(17) . .
C2 C1 P 123.43(16) . .
C5 C1 Fe 69.45(12) . .
C2 C1 Fe 69.37(12) . .
P C1 Fe 129.55(11) . .
C3 C2 C1 107.64(19) . .
C3 C2 Fe 69.56(12) . .
C1 C2 Fe 69.20(12) . .
C3 C2 H2 126.2 . .
C1 C2 H2 126.2 . .
Fe C2 H2 126.6 . .
C4 C3 C2 108.8(2) . .
C4 C3 Fe 70.19(13) . .
C2 C3 Fe 69.60(12) . .
C4 C3 H3 125.6 . .
C2 C3 H3 125.6 . .
Fe C3 H3 126.2 . .
C3 C4 C5 107.83(19) . .
C3 C4 Fe 69.17(12) . .
C5 C4 Fe 69.15(12) . .
C3 C4 H4 126.1 . .
C5 C4 H4 126.1 . .
Fe C4 H4 127.2 . .
C4 C5 C1 108.5(2) . .
C4 C5 Fe 70.18(13) . .
C1 C5 Fe 69.32(12) . .
C4 C5 H5 125.7 . .
C1 C5 H5 125.7 . .
Fe C5 H5 126.3 . .
C7 C6 C10 106.7(2) . .
C7 C6 C11 127.5(2) . .
C10 C6 C11 125.8(2) . .
C7 C6 Fe 69.68(12) . .
C10 C6 Fe 69.38(13) . .
C11 C6 Fe 126.06(16) . .
C8 C7 C6 108.7(2) . .
C8 C7 Fe 70.18(13) . .
C6 C7 Fe 69.30(12) . .
C8 C7 H7 125.7 . .
C6 C7 H7 125.7 . .
Fe C7 H7 126.4 . .
C9 C8 C7 107.7(2) . .
C9 C8 Fe 69.64(13) . .
C7 C8 Fe 69.26(13) . .
C9 C8 H8 126.2 . .
C7 C8 H8 126.2 . .
Fe C8 H8 126.5 . .
C10 C9 C8 108.3(2) . .
C10 C9 Fe 69.21(13) . .
C8 C9 Fe 69.94(13) . .
C10 C9 H9 125.8 . .
C8 C9 H9 125.8 . .
Fe C9 H9 126.6 . .
C9 C10 C6 108.7(2) . .
C9 C10 Fe 70.36(13) . .
C6 C10 Fe 69.51(12) . .
C9 C10 H10 125.7 . .
C6 C10 H10 125.7 . .
Fe C10 H10 126.0 . .
O C11 C6 108.35(18) . .
O C11 H11A 110.0 . .
C6 C11 H11A 110.0 . .
O C11 H11B 110.0 . .
C6 C11 H11B 110.0 . .
H11A C11 H11B 108.4 . .
C13 C12 C17 119.1(2) . .
C13 C12 P 118.52(17) . .
C17 C12 P 122.25(17) . .
C14 C13 C12 120.8(2) . .
C14 C13 H13 119.6 . .
C12 C13 H13 119.6 . .
C13 C14 C15 119.9(2) . .
C13 C14 H14 120.0 . .
C15 C14 H14 120.0 . .
C16 C15 C14 119.9(2) . .
C16 C15 H15 120.0 . .
C14 C15 H15 120.0 . .
C15 C16 C17 120.6(2) . .
C15 C16 H16 119.7 . .
C17 C16 H16 119.7 . .
C12 C17 C16 119.6(2) . .
C12 C17 H17 120.2 . .
C16 C17 H17 120.2 . .
C23 C18 C19 118.9(2) . .
C23 C18 P 119.32(16) . .
C19 C18 P 121.58(16) . .
C20 C19 C18 120.2(2) . .
C20 C19 H19 119.9 . .
C18 C19 H19 119.9 . .
C21 C20 C19 120.1(2) . .
C21 C20 H20 119.9 . .
C19 C20 H20 119.9 . .
C22 C21 C20 120.2(2) . .
C22 C21 H21 119.9 . .
C20 C21 H21 119.9 . .
C21 C22 C23 119.9(2) . .
C21 C22 H22 120.0 . .
C23 C22 H22 120.0 . .
C22 C23 C18 120.6(2) . .
C22 C23 H23 119.7 . .
C18 C23 H23 119.7 . .
O C24 H24A 109.5 . .
O C24 H24B 109.5 . .
H24A C24 H24B 109.5 . .
O C24 H24C 109.5 . .
H24A C24 H24C 109.5 . .
H24B C24 H24C 109.5 . .

loop_
_geom_bond_atom_site_label_1
_geom_bond_atom_site_label_2
_geom_bond_distance
_geom_bond_site_symmetry_2
Pd ClA 2.254(4) .
Pd ClA 2.254(4) 3
Pd ClB 2.313(2) .
Pd ClB 2.313(2) 3
Pd P 2.3408(5) .
Pd P 2.3408(5) 3
Fe C10 2.033(2) .
Fe C1 2.034(2) .
Fe C6 2.035(2) .
Fe C5 2.036(2) .
Fe C3 2.036(2) .
Fe C2 2.036(2) .
Fe C7 2.040(2) .
Fe C9 2.048(2) .
Fe C4 2.049(2) .
Fe C8 2.052(2) .
P C1 1.808(2) .
P C12 1.824(2) .
P C18 1.827(2) .
O C24 1.408(3) .
O C11 1.425(3) .
ClA ClB 0.614(3) .
C1 C5 1.433(3) .
C1 C2 1.440(3) .
C2 C3 1.421(3) .
C2 H2 0.9300 .
C3 C4 1.419(3) .
C3 H3 0.9300 .
C4 C5 1.420(3) .
C4 H4 0.9300 .
C5 H5 0.9300 .
C6 C7 1.427(3) .
C6 C10 1.428(3) .
C6 C11 1.486(3) .
C7 C8 1.418(3) .
C7 H7 0.9300 .
C8 C9 1.416(3) .
C8 H8 0.9300 .
C9 C10 1.410(4) .
C9 H9 0.9300 .
C10 H10 0.9300 .
C11 H11A 0.9700 .
C11 H11B 0.9700 .
C12 C13 1.389(3) .
C12 C17 1.391(3) .
C13 C14 1.380(3) .
C13 H13 0.9300 .
C14 C15 1.383(4) .
C14 H14 0.9300 .
C15 C16 1.373(3) .
C15 H15 0.9300 .
C16 C17 1.393(3) .
C16 H16 0.9300 .
C17 H17 0.9300 .
C18 C23 1.394(3) .
C18 C19 1.399(3) .
C19 C20 1.385(3) .
C19 H19 0.9300 .
C20 C21 1.382(3) .
C20 H20 0.9300 .
C21 C22 1.382(3) .
C21 H21 0.9300 .
C22 C23 1.385(3) .
C22 H22 0.9300 .
C23 H23 0.9300 .
C24 H24A 0.9600 .
C24 H24B 0.9600 .
C24 H24C 0.9600 .
